data_4337049
loop_
_publ_author_name
'Cheriyedath Raj Sankar'
'Abdeljalil Assoud'
'Holger Kleinke'

_publ_section_title
;
 New Layered-Type Quaternary Chalcogenides, Tl2PbMQ4 (M= Zr, Hf;Q= S, Se):
 Structure, Electronic Structure, and Electrical Transport Properties
;
_journal_name_full 'Inorganic Chemistry'
_journal_page_first 13869
_journal_page_last 13874
_journal_paper_doi 10.1021/ic4025316
_journal_volume 52
_journal_year 2013
_chemical_formula_sum 'Pb S4 Tl2 Zr'
_chemical_formula_weight 835.39
_chemical_name_systematic
; 
 ? 
;
_space_group_IT_number 15
_symmetry_cell_setting monoclinic
_symmetry_space_group_name_Hall '-C 2yc'
_symmetry_space_group_name_H-M 'C 1 2/c 1'
_atom_sites_solution_hydrogens none
_atom_sites_solution_primary direct
_atom_sites_solution_secondary difmap
_audit_creation_method SHELXL-97
_cell_angle_alpha 90.00
_cell_angle_beta 109.093(3)
_cell_angle_gamma 90.00
_cell_formula_units_Z 4
_cell_length_a 15.455(4)
_cell_length_b 8.214(2)
_cell_length_c 6.7513(17)
_cell_measurement_temperature 296(2)
_cell_volume 809.9(4)
_computing_structure_refinement 'SHELXL-97 (Sheldrick, 1997)'
_computing_structure_solution 'SHELXS-97 (Sheldrick, 1990)'
_diffrn_ambient_temperature 296(2)
_diffrn_measured_fraction_theta_full 0.997
_diffrn_measured_fraction_theta_max 0.997
_diffrn_radiation_monochromator graphite
_diffrn_radiation_source 'fine-focus sealed tube'
_diffrn_radiation_type MoK\a
_diffrn_radiation_wavelength 0.71073
_diffrn_reflns_av_R_equivalents 0.0543
_diffrn_reflns_av_sigmaI/netI 0.0516
_diffrn_reflns_limit_h_max 21
_diffrn_reflns_limit_h_min -21
_diffrn_reflns_limit_k_max 10
_diffrn_reflns_limit_k_min -11
_diffrn_reflns_limit_l_max 9
_diffrn_reflns_limit_l_min -9
_diffrn_reflns_number 4375
_diffrn_reflns_theta_full 30.00
_diffrn_reflns_theta_max 30.00
_diffrn_reflns_theta_min 3.92
_exptl_absorpt_coefficient_mu 62.575
_exptl_absorpt_correction_T_max 0.57
_exptl_absorpt_correction_T_min 0.12
_exptl_absorpt_correction_type empirical
_exptl_absorpt_process_details SADABS
_exptl_crystal_colour dark-brown
_exptl_crystal_density_diffrn 6.851
_exptl_crystal_description plate
_exptl_crystal_F_000 1392
_exptl_crystal_size_max 0.06
_exptl_crystal_size_mid 0.04
_exptl_crystal_size_min 0.01
_refine_diff_density_max 2.820
_refine_diff_density_min -2.053
_refine_diff_density_rms 0.525
_refine_ls_extinction_coef 0.00024(3)
_refine_ls_extinction_expression Fc^*^=kFc[1+0.001xFc^2^\l^3^/sin(2\q)]^-1/4^
_refine_ls_extinction_method SHELXL
_refine_ls_goodness_of_fit_ref 1.127
_refine_ls_hydrogen_treatment none
_refine_ls_matrix_type full
_refine_ls_number_parameters 39
_refine_ls_number_reflns 1182
_refine_ls_number_restraints 0
_refine_ls_restrained_S_all 1.127
_refine_ls_R_factor_all 0.0828
_refine_ls_R_factor_gt 0.0410
_refine_ls_shift/su_max 0.001
_refine_ls_shift/su_mean 0.000
_refine_ls_structure_factor_coef Fsqd
_refine_ls_weighting_details 'calc w=1/[\s^2^(Fo^2^)+(0.0161P)^2^+0.0000P] where P=(Fo^2^+2Fc^2^)/3'
_refine_ls_weighting_scheme calc
_refine_ls_wR_factor_gt 0.0750
_refine_ls_wR_factor_ref 0.0906
_reflns_number_gt 687
_reflns_number_total 1182
_reflns_threshold_expression >2sigma(I)
_cod_data_source_file ic4025316_si_002_1.cif
_cod_data_source_block Tl2PbZrS4
_cod_database_code 4337049

loop_
_symmetry_equiv_pos_as_xyz
'x, y, z'
'-x, y, -z+1/2'
'x+1/2, y+1/2, z'
'-x+1/2, y+1/2, -z+1/2'
'-x, -y, -z'
'x, -y, z-1/2'
'-x+1/2, -y+1/2, -z'
'x+1/2, -y+1/2, z-1/2'

loop_
_atom_site_label
_atom_site_type_symbol
_atom_site_fract_x
_atom_site_fract_y
_atom_site_fract_z
_atom_site_U_iso_or_equiv
_atom_site_adp_type
_atom_site_occupancy
_atom_site_symmetry_multiplicity
_atom_site_calc_flag
_atom_site_refinement_flags
Pb1 Pb 0.0000 0.62385(10) 0.2500 0.0211(2) Uani 1 2 d S
Tl1 Tl 0.24920(4) 0.37461(9) 0.23229(8) 0.0277(2) Uani 1 1 d .
Zr1 Zr 0.0000 0.1226(2) 0.2500 0.0116(3) Uani 1 2 d S
S1 S 0.0966(2) 0.1042(4) 0.0016(4) 0.0159(7) Uani 1 1 d .
S2 S 0.1066(3) 0.3391(4) 0.4641(5) 0.0208(8) Uani 1 1 d .

loop_
_atom_site_aniso_label
_atom_site_aniso_U_11
_atom_site_aniso_U_22
_atom_site_aniso_U_33
_atom_site_aniso_U_23
_atom_site_aniso_U_13
_atom_site_aniso_U_12
Pb1 0.0280(5) 0.0179(4) 0.0182(3) 0.000 0.0085(3) 0.000
Tl1 0.0309(4) 0.0269(4) 0.0246(3) 0.0007(2) 0.0082(2) -0.0004(2)
Zr1 0.0107(8) 0.0111(8) 0.0120(7) 0.000 0.0024(6) 0.000
S1 0.0191(17) 0.0171(17) 0.0116(13) -0.0002(12) 0.0053(12) 0.0001(14)
S2 0.023(2) 0.0170(18) 0.0217(16) -0.0026(12) 0.0061(14) -0.0047(14)

loop_
_atom_type_symbol
_atom_type_description
_atom_type_scat_dispersion_real
_atom_type_scat_dispersion_imag
_atom_type_scat_source
S S 0.1246 0.1234 'International Tables Vol C Tables 4.2.6.8 and 6.1.1.4'
Zr Zr -2.9673 0.5597 'International Tables Vol C Tables 4.2.6.8 and 6.1.1.4'
Tl Tl -2.8358 9.6688 'International Tables Vol C Tables 4.2.6.8 and 6.1.1.4'
Pb Pb -3.3944 10.1111 'International Tables Vol C Tables 4.2.6.8 and 6.1.1.4'

loop_
_geom_angle_atom_site_label_1
_geom_angle_atom_site_label_2
_geom_angle_atom_site_label_3
_geom_angle
_geom_angle_site_symmetry_1
_geom_angle_site_symmetry_3
S1 Pb1 S1 79.54(13) 6_566 5_565
S1 Pb1 S2 90.76(9) 6_566 6_565
S1 Pb1 S2 80.06(9) 5_565 6_565
S1 Pb1 S2 80.06(9) 6_566 5_566
S1 Pb1 S2 90.76(9) 5_565 5_566
S2 Pb1 S2 168.09(13) 6_565 5_566
S1 Pb1 S2 173.14(8) 6_566 2
S1 Pb1 S2 103.01(10) 5_565 2
S2 Pb1 S2 95.94(9) 6_565 2
S2 Pb1 S2 93.49(10) 5_566 2
S1 Pb1 S2 103.01(10) 6_566 .
S1 Pb1 S2 173.14(8) 5_565 .
S2 Pb1 S2 93.49(10) 6_565 .
S2 Pb1 S2 95.94(9) 5_566 .
S2 Pb1 S2 75.20(14) 2 .
S2 Tl1 S2 95.20(9) 7_556 .
S2 Tl1 S1 72.93(9) 7_556 4
S2 Tl1 S1 107.59(9) . 4
S2 Tl1 Tl1 92.57(7) 7_556 7
S2 Tl1 Tl1 124.73(7) . 7
S1 Tl1 Tl1 126.91(6) 4 7
S2 Zr1 S2 90.75(18) . 2
S2 Zr1 S1 90.31(10) . .
S2 Zr1 S1 94.39(11) 2 .
S2 Zr1 S1 94.39(11) . 2
S2 Zr1 S1 90.31(10) 2 2
S1 Zr1 S1 173.31(17) . 2
S2 Zr1 S1 172.60(9) . 5
S2 Zr1 S1 90.17(11) 2 5
S1 Zr1 S1 82.30(12) . 5
S1 Zr1 S1 92.94(11) 2 5
S2 Zr1 S1 90.17(11) . 6_556
S2 Zr1 S1 172.60(9) 2 6_556
S1 Zr1 S1 92.94(11) . 6_556
S1 Zr1 S1 82.30(12) 2 6_556
S1 Zr1 S1 89.86(16) 5 6_556
Zr1 S1 Zr1 97.70(12) . 5
Zr1 S1 Pb1 92.24(11) . 5_565
Zr1 S1 Pb1 95.30(10) 5 5_565
Zr1 S1 Tl1 99.01(9) . 4_545
Zr1 S1 Tl1 96.27(11) 5 4_545
Pb1 S1 Tl1 162.61(13) 5_565 4_545
Zr1 S2 Pb1 92.75(11) . 5_566
Zr1 S2 Pb1 97.02(12) . .
Pb1 S2 Pb1 84.06(9) 5_566 .
Zr1 S2 Tl1 100.14(12) . 7_556
Pb1 S2 Tl1 93.54(9) 5_566 7_556
Pb1 S2 Tl1 162.77(13) . 7_556
Zr1 S2 Tl1 102.41(10) . .
Pb1 S2 Tl1 164.81(13) 5_566 .
Pb1 S2 Tl1 93.05(9) . .
Tl1 S2 Tl1 84.80(9) 7_556 .

loop_
_geom_bond_atom_site_label_1
_geom_bond_atom_site_label_2
_geom_bond_distance
_geom_bond_site_symmetry_2
Pb1 S1 2.906(3) 6_566
Pb1 S1 2.906(3) 5_565
Pb1 S2 2.935(3) 6_565
Pb1 S2 2.935(3) 5_566
Pb1 S2 2.952(4) 2
Pb1 S2 2.952(4) .
Tl1 S2 3.043(4) 7_556
Tl1 S2 3.106(3) .
Tl1 S1 3.109(4) 4
Tl1 Tl1 3.7523(14) 7
Zr1 S2 2.531(4) .
Zr1 S2 2.531(4) 2
Zr1 S1 2.589(3) .
Zr1 S1 2.589(3) 2
Zr1 S1 2.632(4) 5
Zr1 S1 2.632(4) 6_556
S1 Zr1 2.632(4) 5
S1 Pb1 2.906(3) 5_565
S1 Tl1 3.109(4) 4_545
S2 Pb1 2.935(3) 5_566
S2 Tl1 3.043(4) 7_556
